data_4111801
loop_
_publ_author_name
Naraso
'Jun-ichi Nishida'
'Shinji Ando'
'Jun Yamaguchi'
'Kenji Itaka'
'Hideomi Koinuma'
'Hirokazu Tada'
'Shizuo Tokito'
'Yoshiro Yamashita'

_publ_contact_author
;
Dr. Yoshiro Yamashita
Department of Electronic Chemistry
Interdisciplinary Graduate School of Science and Engineering
Tokyo Institute of Technology
Nagatsuta, Midori-ku, Yokohama 226-8502, Japan
;
_publ_contact_author_email yoshiro@echem.titech.ac.jp
_publ_contact_author_fax +81-45-924-5489
_publ_contact_author_phone +81-45-924-5571
_publ_section_title
;
 High-Performance Organic Field-Effect Transistors Based on \p-Extended
 Tetrathiafulvalene Derivatives
;
_journal_name_full 'Journal of the American Chemical Society'
_journal_page_first 10142
_journal_page_last 10143
_journal_paper_doi 10.1021/ja051755e
_journal_volume 127
_journal_year 2005
_chemical_formula_sum 'C11 H4 N4 S4'
_chemical_formula_weight 320.42
_space_group_IT_number 2
_symmetry_cell_setting triclinic
_symmetry_Int_Tables_number 2
_symmetry_space_group_name_Hall '-P 1'
_symmetry_space_group_name_H-M 'P -1'
_cell_angle_alpha 74.06(4)
_cell_angle_beta 65.35(5)
_cell_angle_gamma 63.74(5)
_cell_formula_units_Z 2
_cell_length_a 8.65(1)
_cell_length_b 9.51(1)
_cell_length_c 9.43(1)
_cell_measurement_reflns_used 5957
_cell_measurement_temperature 93.2
_cell_measurement_theta_max 27.6
_cell_measurement_theta_min 3.0
_cell_volume 628.4(12)
_computing_cell_refinement PROCESS-AUTO
_computing_data_collection PROCESS-AUTO
_computing_data_reduction 'teXsan Ver. 1.11'
_computing_publication_material 'teXsan Ver. 1.11'
_computing_structure_refinement 'teXsan Ver. 1.10'
_computing_structure_solution SIR97
_diffrn_detector_area_resol_mean 10.00
_diffrn_measured_fraction_theta_full 0.9920
_diffrn_measured_fraction_theta_max 0.9920
_diffrn_measurement_device_type 'Rigaku RAXIS-RAPID Imaging Plate'
_diffrn_measurement_method \w
_diffrn_radiation_type 'Mo K\a'
_diffrn_radiation_wavelength 0.7107
_diffrn_reflns_av_R_equivalents 0.032
_diffrn_reflns_limit_h_max 11
_diffrn_reflns_limit_h_min -11
_diffrn_reflns_limit_k_max 11
_diffrn_reflns_limit_k_min -12
_diffrn_reflns_limit_l_max 12
_diffrn_reflns_limit_l_min -12
_diffrn_reflns_number 6068
_diffrn_reflns_theta_full 27.48
_diffrn_reflns_theta_max 27.48
_exptl_absorpt_coefficient_mu 0.744
_exptl_absorpt_correction_T_max 0.800
_exptl_absorpt_correction_T_min 0.528
_exptl_absorpt_correction_type multi-scan
_exptl_absorpt_process_details '(Higashi, 1995)'
_exptl_crystal_colour yellow
_exptl_crystal_density_diffrn 1.695
_exptl_crystal_description block
_exptl_crystal_size_max 0.300
_exptl_crystal_size_mid 0.300
_exptl_crystal_size_min 0.300
_refine_diff_density_max 1.71
_refine_diff_density_min -0.95
_refine_ls_extinction_method none
_refine_ls_goodness_of_fit_ref 1.968
_refine_ls_hydrogen_treatment noref
_refine_ls_number_parameters 163
_refine_ls_number_reflns 2842
_refine_ls_R_factor_gt 0.1003
_refine_ls_shift/su_max 0.0018
_refine_ls_structure_factor_coef Fsqd
_refine_ls_weighting_details 'w = 1/[\s^2^(Fo^2^) + (0.15000(Max(Fo^2^,0) + 2Fc^2^)/3)^2^]'
_refine_ls_weighting_scheme calc
_refine_ls_wR_factor_ref 0.3655
_reflns_number_gt 2541
_reflns_number_total 2867
_reflns_threshold_expression F^2^>2.0\s(F^2^)
_cod_data_source_file ja051755esi20050318_020547_3.cif
_cod_data_source_block 3
_cod_original_cell_volume 627(5)
_cod_original_sg_symbol_H-M 'P -1         '
_cod_original_formula_sum 'C11 H4 N4 S4 '
_cod_database_code 4111801

loop_
_symmetry_equiv_pos_as_xyz
x,y,z
-x,-y,-z

loop_
_atom_site_label
_atom_site_type_symbol
_atom_site_fract_x
_atom_site_fract_y
_atom_site_fract_z
_atom_site_U_iso_or_equiv
_atom_site_adp_type
_atom_site_occupancy
_atom_site_calc_flag
S(1) S 0.9298(2) 0.0398(2) 0.2901(2) 0.0184(4) Uani 1.00 d
S(2) S 1.1103(2) -0.2517(2) 0.4712(2) 0.0182(4) Uani 1.00 d
S(3) S 0.6088(2) -0.0300(2) 0.7500(2) 0.0198(4) Uani 1.00 d
S(4) S 0.4390(2) -0.2108(2) 1.0383(2) 0.0178(4) Uani 1.00 d
N(1) N 0.9039(9) -0.1466(8) 0.1286(8) 0.034(2) Uani 1.00 d
N(2) N 1.0727(9) -0.4249(8) 0.3014(8) 0.032(2) Uani 1.00 d
N(3) N 0.5834(9) -0.2054(8) 0.5740(8) 0.032(2) Uani 1.00 d
N(4) N 0.4208(9) -0.3745(8) 0.8458(8) 0.032(2) Uani 1.00 d
C(1) C 1.0071(8) -0.0444(7) 0.4513(7) 0.016(1) Uani 1.00 d
C(2) C 0.9597(8) -0.1388(7) 0.2435(7) 0.018(1) Uani 1.00 d
C(3) C 1.0462(8) -0.2780(7) 0.3301(7) 0.018(1) Uani 1.00 d
C(4) C 0.9250(10) -0.2935(9) 0.1054(8) 0.027(2) Uani 1.00 d
C(5) C 1.0091(10) -0.4305(8) 0.1904(8) 0.027(2) Uani 1.00 d
C(6) C 0.5091(8) -0.0499(7) 0.9557(6) 0.015(1) Uani 1.00 d
C(7) C 0.5511(8) -0.1730(7) 0.7212(7) 0.018(1) Uani 1.00 d
C(8) C 0.4700(8) -0.2579(7) 0.8575(7) 0.018(1) Uani 1.00 d
C(9) C 0.5333(9) -0.3214(9) 0.5640(9) 0.029(2) Uani 1.00 d
C(10) C 0.4516(10) -0.4046(8) 0.6982(9) 0.027(2) Uani 1.00 d
H(1) H 0.8873 -0.2994 0.0241 0.0308 Uiso 1.00 calc
H(2) H 1.0291 -0.5358 0.1714 0.0340 Uiso 1.00 calc
H(3) H 0.5565 -0.3428 0.4585 0.0379 Uiso 1.00 calc
H(4) H 0.4150 -0.4831 0.6893 0.0344 Uiso 1.00 calc

loop_
_atom_site_aniso_label
_atom_site_aniso_U_11
_atom_site_aniso_U_22
_atom_site_aniso_U_33
_atom_site_aniso_U_12
_atom_site_aniso_U_13
_atom_site_aniso_U_23
S(1) 0.0235(9) 0.0145(8) 0.0176(8) -0.0035(6) -0.0109(6) -0.0023(6)
S(2) 0.0239(9) 0.0130(8) 0.0194(8) -0.0040(6) -0.0120(6) -0.0023(6)
S(3) 0.0246(9) 0.0257(9) 0.0135(8) -0.0155(7) -0.0033(6) -0.0036(6)
S(4) 0.0230(9) 0.0161(9) 0.0174(8) -0.0106(7) -0.0063(6) -0.0018(6)
N(1) 0.030(4) 0.037(4) 0.031(3) -0.008(3) -0.010(3) -0.009(3)
N(2) 0.033(4) 0.030(3) 0.031(3) -0.011(3) -0.005(3) -0.011(3)
N(3) 0.023(3) 0.040(4) 0.028(3) -0.001(3) -0.008(3) -0.015(3)
N(4) 0.026(3) 0.025(3) 0.046(4) -0.004(3) -0.018(3) -0.007(3)
C(1) 0.015(3) 0.013(3) 0.016(3) -0.002(2) -0.005(2) -0.002(2)
C(2) 0.011(3) 0.019(3) 0.022(3) -0.004(2) -0.002(2) -0.007(2)
C(3) 0.018(3) 0.017(3) 0.021(3) -0.006(2) -0.008(2) -0.005(2)
C(4) 0.030(4) 0.032(4) 0.025(3) -0.009(3) -0.009(3) -0.015(3)
C(5) 0.030(4) 0.028(4) 0.029(3) -0.012(3) -0.008(3) -0.012(3)
C(6) 0.018(3) 0.018(3) 0.010(2) -0.007(2) -0.006(2) -0.002(2)
C(7) 0.012(3) 0.017(3) 0.022(3) -0.001(2) -0.006(2) -0.007(2)
C(8) 0.014(3) 0.018(3) 0.021(3) -0.001(2) -0.005(2) -0.009(2)
C(9) 0.023(3) 0.029(4) 0.039(4) 0.002(3) -0.017(3) -0.018(3)
C(10) 0.030(4) 0.019(3) 0.042(4) -0.002(3) -0.021(3) -0.015(3)

loop_
_atom_type_symbol
_atom_type_description
_atom_type_scat_dispersion_real
_atom_type_scat_dispersion_imag
_atom_type_scat_source
C C 0.003 0.002
;International Tables for Crystallography
(1992, Vol. C, Tables 4.2.6.8 and 6.1.1.1)
;
H H 0.000 0.000
;International Tables for Crystallography
(1992, Vol. C, Table 6.1.1.2)
;
N N 0.006 0.003
;International Tables for Crystallography
(1992, Vol. C, Tables 4.2.6.8 and 6.1.1.1)
;
S S 0.125 0.123
;International Tables for Crystallography
(1992, Vol. C, Tables 4.2.6.8 and 6.1.1.1)
;

loop_
_geom_angle_atom_site_label_1
_geom_angle_atom_site_label_2
_geom_angle_atom_site_label_3
_geom_angle
_geom_angle_site_symmetry_3
_geom_angle_publ_flag
C(1) S(1) C(2) 95.6(3) . yes
C(1) S(2) C(3) 95.6(3) . yes
C(6) S(3) C(7) 95.4(3) . yes
C(6) S(4) C(8) 95.0(3) . yes
C(2) N(1) C(4) 118.7(6) . yes
C(3) N(2) C(5) 118.7(6) . yes
C(7) N(3) C(9) 119.1(7) . yes
C(8) N(4) C(10) 119.3(7) . yes
S(1) C(1) S(2) 115.1(3) . yes
S(1) C(1) C(1) 122.1(6) 2_756 yes
S(2) C(1) C(1) 122.8(6) 2_756 yes
S(1) C(2) N(1) 122.8(5) . yes
S(1) C(2) C(3) 116.2(4) . yes
N(1) C(2) C(3) 121.0(6) . yes
S(2) C(3) N(2) 123.9(5) . yes
S(2) C(3) C(2) 116.4(4) . yes
N(2) C(3) C(2) 119.7(6) . yes
N(1) C(4) C(5) 120.5(6) . yes
N(2) C(5) C(4) 121.3(6) . yes
S(3) C(6) S(4) 115.6(3) . yes
S(3) C(6) C(6) 122.1(6) 2_657 yes
S(4) C(6) C(6) 122.3(6) 2_657 yes
S(3) C(7) N(3) 123.7(5) . yes
S(3) C(7) C(8) 116.3(4) . yes
N(3) C(7) C(8) 120.1(6) . yes
S(4) C(8) N(4) 123.1(5) . yes
S(4) C(8) C(7) 116.6(5) . yes
N(4) C(8) C(7) 120.2(6) . yes
N(3) C(9) C(10) 121.1(6) . yes
N(4) C(10) C(9) 120.2(6) . yes

loop_
_geom_bond_atom_site_label_1
_geom_bond_atom_site_label_2
_geom_bond_distance
_geom_bond_site_symmetry_2
_geom_bond_publ_flag
S(1) C(1) 1.761(6) . yes
S(1) C(2) 1.752(6) . yes
S(2) C(1) 1.760(6) . yes
S(2) C(3) 1.749(6) . yes
S(3) C(6) 1.756(6) . yes
S(3) C(7) 1.757(6) . yes
S(4) C(6) 1.757(6) . yes
S(4) C(8) 1.763(6) . yes
N(1) C(2) 1.386(9) . yes
N(1) C(4) 1.394(9) . yes
N(2) C(3) 1.396(9) . yes
N(2) C(5) 1.392(9) . yes
N(3) C(7) 1.391(9) . yes
N(3) C(9) 1.388(10) . yes
N(4) C(8) 1.394(9) . yes
N(4) C(10) 1.390(10) . yes
C(1) C(1) 1.35(1) 2_756 yes
C(2) C(3) 1.420(9) . yes
C(4) C(5) 1.39(1) . yes
C(6) C(6) 1.35(1) 2_657 yes
C(7) C(8) 1.405(9) . yes
C(9) C(10) 1.39(1) . yes

loop_
_geom_contact_atom_site_label_1
_geom_contact_atom_site_label_2
_geom_contact_distance
_geom_contact_site_symmetry_2
S(1) C(10) 3.565(7) 2_656
S(3) C(1) 3.350(7) 2_756
S(3) C(1) 3.394(7) .
S(4) C(3) 3.561(7) 1_456
S(4) N(4) 3.566(7) 2_647
S(4) C(2) 3.595(8) 1_456
N(1) C(6) 3.540(10) 2_656
N(2) N(2) 3.52(1) 2_746
N(3) C(3) 3.54(1) .
N(4) N(4) 3.55(1) 2_647

loop_
_geom_torsion_atom_site_label_1
_geom_torsion_atom_site_label_2
_geom_torsion_atom_site_label_3
_geom_torsion_atom_site_label_4
_geom_torsion
_geom_torsion_site_symmetry_2
_geom_torsion_site_symmetry_3
_geom_torsion_site_symmetry_4
_geom_torsion_publ_flag
S(1) C(1) S(2) C(3) -10.3(4) . . . yes
S(1) C(1) C(1) S(1) -180.0 . 2_756 2_756 yes
S(1) C(1) C(1) S(2) 2(1) . 2_756 2_756 yes
S(1) C(2) N(1) C(4) -176.7(5) . . . yes
S(1) C(2) C(3) S(2) 0.1(7) . . . yes
S(1) C(2) C(3) N(2) 179.1(4) . . . yes
S(2) C(1) S(1) C(2) 10.4(4) . . . yes
S(2) C(1) C(1) S(2) 180.0 . 2_756 2_756 yes
S(2) C(3) N(2) C(5) 177.4(5) . . . yes
S(2) C(3) C(2) N(1) 179.8(4) . . . yes
S(3) C(6) S(4) C(8) -10.2(4) . . . yes
S(3) C(6) C(6) S(3) 180.0 . 2_657 2_657 yes
S(3) C(6) C(6) S(4) 1(1) . 2_657 2_657 yes
S(3) C(7) N(3) C(9) 179.7(5) . . . yes
S(3) C(7) C(8) S(4) -0.5(7) . . . yes
S(3) C(7) C(8) N(4) -179.6(4) . . . yes
S(4) C(6) S(3) C(7) 10.1(4) . . . yes
S(4) C(6) C(6) S(4) 180.0 . 2_657 2_657 yes
S(4) C(8) N(4) C(10) -179.5(5) . . . yes
S(4) C(8) C(7) N(3) 178.8(4) . . . yes
N(1) C(2) S(1) C(1) 174.0(5) . . . yes
N(1) C(2) C(3) N(2) -1.2(10) . . . yes
N(1) C(4) C(5) N(2) 0(1) . . . yes
N(2) C(3) S(2) C(1) -172.9(6) . . . yes
N(3) C(7) S(3) C(6) 175.1(6) . . . yes
N(3) C(7) C(8) N(4) -0.3(10) . . . yes
N(3) C(9) C(10) N(4) 0(1) . . . yes
N(4) C(8) S(4) C(6) -174.6(5) . . . yes
C(1) S(1) C(2) C(3) -6.2(5) . . . yes
C(1) S(2) C(3) C(2) 6.1(5) . . . yes
C(1) C(1) S(1) C(2) 171.6(7) 2_756 2_756 2_756 yes
C(1) C(1) S(2) C(3) -171.6(7) 2_756 2_756 2_756 yes
C(2) N(1) C(4) C(5) -3(1) . . . yes
C(2) C(3) N(2) C(5) -1.6(10) . . . yes
C(3) N(2) C(5) C(4) 1(1) . . . yes
C(3) C(2) N(1) C(4) 3.6(10) . . . yes
C(6) S(3) C(7) C(8) -5.7(5) . . . yes
C(6) S(4) C(8) C(7) 6.4(5) . . . yes
C(6) C(6) S(3) C(7) 171.2(7) 2_657 2_657 2_657 yes
C(6) C(6) S(4) C(8) -171.0(7) 2_657 2_657 2_657 yes
C(7) N(3) C(9) C(10) 0(1) . . . yes
C(7) C(8) N(4) C(10) 0(1) . . . yes
C(8) N(4) C(10) C(9) 1(1) . . . yes
C(8) C(7) N(3) C(9) 0.4(10) . . . yes
C(8) C(7) N(3) C(9) 0.4(10) . . . yes
